data_4035332
loop_
_publ_author_name
'Zissimou, Georgia A.'
'Kourtellaris, Andreas'
'Manoli, Maria'
'Koutentis, Panayiotis A.'

_publ_section_title
;
 Redox Active Quinoidal 1,2,4-Benzotriazines.
;
_journal_issue 16
_journal_name_full 'The Journal of organic chemistry'
_journal_page_first 9391
_journal_page_last 9402
_journal_paper_doi 10.1021/acs.joc.8b01311
_journal_volume 83
_journal_year 2018
_chemical_formula_moiety 'C17 H6 F3 N7 S'
_chemical_formula_sum 'C17 H6 F3 N7 S'
_chemical_formula_weight 397.35
_space_group_crystal_system monoclinic
_space_group_IT_number 14
_space_group_name_Hall '-P 2ybc'
_space_group_name_H-M_alt 'P 1 21/c 1'
_atom_sites_solution_hydrogens geom
_audit_creation_method SHELXL-2016/4
_cell_angle_alpha 90
_cell_angle_beta 106.914(9)
_cell_angle_gamma 90
_cell_formula_units_Z 4
_cell_length_a 9.7769(7)
_cell_length_b 27.140(3)
_cell_length_c 6.6499(7)
_cell_measurement_reflns_used 1033
_cell_measurement_temperature 100(2)
_cell_measurement_theta_max 71.3740
_cell_measurement_theta_min 6.5000
_cell_volume 1688.2(3)
_computing_structure_refinement 'SHELXL-2016/4 (Sheldrick, 2016)'
_diffrn_ambient_temperature 100(2)
_diffrn_detector_area_resol_mean 10.4223
_diffrn_measured_fraction_theta_full 0.999
_diffrn_measured_fraction_theta_max 0.999
_diffrn_measurement_device_type 'SuperNova, Dual, Cu at zero, Atlas'
_diffrn_radiation_type CuK\a
_diffrn_radiation_wavelength 1.54184
_diffrn_reflns_av_R_equivalents 0.0607
_diffrn_reflns_av_unetI/netI 0.1022
_diffrn_reflns_Laue_measured_fraction_full 0.999
_diffrn_reflns_Laue_measured_fraction_max 0.999
_diffrn_reflns_limit_h_max 10
_diffrn_reflns_limit_h_min -11
_diffrn_reflns_limit_k_max 32
_diffrn_reflns_limit_k_min -32
_diffrn_reflns_limit_l_max 7
_diffrn_reflns_limit_l_min -4
_diffrn_reflns_number 5880
_diffrn_reflns_point_group_measured_fraction_full 0.999
_diffrn_reflns_point_group_measured_fraction_max 0.999
_diffrn_reflns_theta_full 66.991
_diffrn_reflns_theta_max 66.991
_diffrn_reflns_theta_min 4.727
_diffrn_source 'micro-focus sealed X-ray tube'
_exptl_absorpt_coefficient_mu 2.182
_exptl_absorpt_correction_T_max 1.00000
_exptl_absorpt_correction_T_min 0.55096
_exptl_absorpt_correction_type multi-scan
_exptl_absorpt_process_details
;
CrysAlisPro 1.171.38.46 (Rigaku Oxford Diffraction, 2015)
Empirical absorption correction using spherical harmonics,
 implemented in SCALE3 ABSPACK scaling algorithm.
;
_exptl_crystal_colour brown
_exptl_crystal_density_diffrn 1.563
_exptl_crystal_description plates
_exptl_crystal_F_000 800
_exptl_crystal_size_max 0.060
_exptl_crystal_size_mid 0.040
_exptl_crystal_size_min 0.010
_refine_diff_density_max 0.541
_refine_diff_density_min -0.644
_refine_diff_density_rms 0.084
_refine_ls_extinction_method none
_refine_ls_goodness_of_fit_ref 0.940
_refine_ls_hydrogen_treatment constr
_refine_ls_matrix_type full
_refine_ls_number_parameters 253
_refine_ls_number_reflns 2992
_refine_ls_number_restraints 0
_refine_ls_restrained_S_all 0.940
_refine_ls_R_factor_all 0.1245
_refine_ls_R_factor_gt 0.0715
_refine_ls_shift/su_max 0.000
_refine_ls_shift/su_mean 0.000
_refine_ls_structure_factor_coef Fsqd
_refine_ls_weighting_details 'w=1/[\s^2^(Fo^2^)+(0.1143P)^2^] where P=(Fo^2^+2Fc^2^)/3'
_refine_ls_weighting_scheme calc
_refine_ls_wR_factor_gt 0.1844
_refine_ls_wR_factor_ref 0.2159
_reflns_Friedel_coverage 0.000
_reflns_number_gt 1694
_reflns_number_total 2992
_reflns_threshold_expression 'I > 2\s(I)'
_cod_data_source_file jo8b01311_si_005.cif
_cod_data_source_block shelx
_cod_original_sg_symbol_H-M 'P 21/c'
_cod_database_code 4035332
_shelx_shelxl_version_number 2016/4
_shelx_space_group_comment
;
The symmetry employed for this shelxl refinement is uniquely defined
by the following loop, which should always be used as a source of
symmetry information in preference to the above space-group names.
They are only intended as comments.
;
_shelx_estimated_absorpt_t_min 0.880
_shelx_estimated_absorpt_t_max 0.979
_oxdiff_exptl_absorpt_empirical_full_min 0.683
_oxdiff_exptl_absorpt_empirical_full_max 1.605
_oxdiff_exptl_absorpt_empirical_details
;
Empirical correction (ABSPACK) includes:
- Absorption correction using spherical harmonics
- Frame scaling
;

loop_
_space_group_symop_operation_xyz
'x, y, z'
'-x, y+1/2, -z+1/2'
'-x, -y, -z'
'x, -y-1/2, z-1/2'

loop_
_atom_site_label
_atom_site_type_symbol
_atom_site_fract_x
_atom_site_fract_y
_atom_site_fract_z
_atom_site_U_iso_or_equiv
_atom_site_adp_type
_atom_site_occupancy
_atom_site_site_symmetry_order
_atom_site_calc_flag
_atom_site_refinement_flags_posn
_atom_site_refinement_flags_adp
C1 C 0.5104(5) 0.64609(18) 0.6203(7) 0.0359(11) Uani 1 1 d . .
C2 C 0.3795(6) 0.5597(2) 0.6182(10) 0.0485(13) Uani 1 1 d . .
C3 C 0.3569(5) 0.64008(19) 0.5311(8) 0.0395(11) Uani 1 1 d . .
C4 C 0.2779(5) 0.6839(2) 0.4449(8) 0.0387(11) Uani 1 1 d . .
C5 C 0.3456(5) 0.73021(19) 0.4668(8) 0.0377(11) Uani 1 1 d . .
C6 C 0.4974(5) 0.7361(2) 0.5790(7) 0.0369(11) Uani 1 1 d . .
C7 C 0.5748(5) 0.69177(19) 0.6438(8) 0.0366(11) Uani 1 1 d . .
H7 H 0.673177 0.693632 0.704835 0.044 Uiso 1 1 calc R U
C8 C 0.3022(6) 0.5127(2) 0.6271(13) 0.0648(18) Uani 1 1 d . .
C9 C 0.7383(5) 0.60250(19) 0.7758(9) 0.0417(12) Uani 1 1 d . .
C10 C 0.8208(5) 0.6150(2) 0.6472(9) 0.0456(13) Uani 1 1 d . .
H10 H 0.778987 0.623595 0.507293 0.055 Uiso 1 1 calc R U
C11 C 0.9686(6) 0.6145(2) 0.7335(10) 0.0530(15) Uani 1 1 d . .
H11 H 1.026996 0.623440 0.651385 0.064 Uiso 1 1 calc R U
C12 C 1.0296(6) 0.6006(2) 0.9410(11) 0.0589(16) Uani 1 1 d . .
H12 H 1.128486 0.599539 0.996970 0.071 Uiso 1 1 calc R U
C13 C 0.9437(6) 0.5885(3) 1.0626(10) 0.0603(16) Uani 1 1 d . .
H13 H 0.984849 0.580057 1.202816 0.072 Uiso 1 1 calc R U
C14 C 0.7960(6) 0.5885(2) 0.9804(9) 0.0484(13) Uani 1 1 d . .
H14 H 0.737831 0.579204 1.062332 0.058 Uiso 1 1 calc R U
C15 C 0.5610(5) 0.78161(19) 0.6292(8) 0.0368(11) Uani 1 1 d . .
C16 C 0.4885(5) 0.8278(2) 0.5869(8) 0.0397(11) Uani 1 1 d . .
C17 C 0.7079(5) 0.78485(18) 0.7496(8) 0.0393(11) Uani 1 1 d . .
N1 N 0.5836(4) 0.60321(15) 0.6878(7) 0.0396(10) Uani 1 1 d . .
N2 N 0.5181(4) 0.55961(16) 0.6937(7) 0.0439(11) Uani 1 1 d . .
N3 N 0.2920(4) 0.59762(17) 0.5293(7) 0.0447(11) Uani 1 1 d . .
N4 N 0.1373(4) 0.68542(18) 0.3520(7) 0.0433(11) Uani 1 1 d . .
N5 N 0.2578(4) 0.76725(17) 0.3821(7) 0.0423(10) Uani 1 1 d . .
N6 N 0.4412(5) 0.86686(17) 0.5627(7) 0.0447(10) Uani 1 1 d . .
N7 N 0.8242(4) 0.78608(19) 0.8525(8) 0.0528(12) Uani 1 1 d . .
F1 F 0.2162(4) 0.50033(15) 0.4383(8) 0.0893(15) Uani 1 1 d . .
F2 F 0.2225(5) 0.51644(14) 0.7576(9) 0.0955(17) Uani 1 1 d . .
F3 F 0.3909(4) 0.47463(12) 0.6942(7) 0.0654(10) Uani 1 1 d . .
S1 S 0.09975(12) 0.74260(5) 0.2922(2) 0.0437(4) Uani 1 1 d . .

loop_
_atom_site_aniso_label
_atom_site_aniso_U_11
_atom_site_aniso_U_22
_atom_site_aniso_U_33
_atom_site_aniso_U_23
_atom_site_aniso_U_13
_atom_site_aniso_U_12
C1 0.039(2) 0.040(3) 0.034(3) 0.001(2) 0.019(2) 0.003(2)
C2 0.042(3) 0.043(3) 0.066(4) -0.002(3) 0.026(3) -0.006(2)
C3 0.039(2) 0.042(3) 0.039(3) -0.006(2) 0.015(2) 0.000(2)
C4 0.034(2) 0.049(3) 0.034(3) -0.001(2) 0.013(2) 0.000(2)
C5 0.033(2) 0.049(3) 0.032(3) 0.001(2) 0.012(2) 0.000(2)
C6 0.031(2) 0.056(3) 0.027(2) -0.002(2) 0.0141(18) 0.000(2)
C7 0.032(2) 0.048(3) 0.032(3) -0.002(2) 0.0129(19) 0.004(2)
C8 0.045(3) 0.050(4) 0.105(6) -0.001(4) 0.031(3) 0.000(3)
C9 0.037(2) 0.039(3) 0.051(3) -0.005(2) 0.016(2) 0.002(2)
C10 0.042(3) 0.042(3) 0.055(3) -0.002(2) 0.016(2) 0.005(2)
C11 0.038(3) 0.056(3) 0.070(4) -0.004(3) 0.023(3) -0.001(2)
C12 0.035(3) 0.062(4) 0.073(4) -0.010(3) 0.006(3) -0.001(3)
C13 0.048(3) 0.076(4) 0.049(4) -0.003(3) 0.003(3) 0.007(3)
C14 0.048(3) 0.055(4) 0.044(3) 0.004(3) 0.017(3) 0.002(2)
C15 0.033(2) 0.048(3) 0.034(3) 0.002(2) 0.017(2) 0.002(2)
C16 0.039(2) 0.049(3) 0.036(3) -0.002(2) 0.019(2) -0.008(2)
C17 0.039(3) 0.035(3) 0.049(3) 0.001(2) 0.021(2) 0.001(2)
N1 0.038(2) 0.041(2) 0.043(2) -0.0029(19) 0.0180(18) -0.0003(17)
N2 0.040(2) 0.040(2) 0.056(3) 0.000(2) 0.021(2) -0.0019(18)
N3 0.035(2) 0.049(3) 0.053(3) -0.009(2) 0.0169(19) -0.0022(19)
N4 0.0278(19) 0.064(3) 0.040(2) -0.006(2) 0.0125(17) -0.0086(18)
N5 0.0311(19) 0.059(3) 0.042(2) 0.007(2) 0.0202(18) 0.0034(18)
N6 0.046(2) 0.043(3) 0.048(3) 0.000(2) 0.019(2) -0.001(2)
N7 0.030(2) 0.058(3) 0.070(3) -0.008(2) 0.014(2) -0.0004(19)
F1 0.054(2) 0.056(2) 0.142(4) -0.014(3) 0.002(2) -0.0114(17)
F2 0.091(3) 0.052(2) 0.182(5) 0.007(3) 0.099(3) -0.002(2)
F3 0.0568(18) 0.0396(18) 0.109(3) 0.0042(18) 0.039(2) 0.0003(15)
S1 0.0271(5) 0.0633(9) 0.0399(7) 0.0015(6) 0.0087(5) -0.0003(5)

loop_
_atom_type_symbol
_atom_type_description
_atom_type_scat_dispersion_real
_atom_type_scat_dispersion_imag
_atom_type_scat_source
C C 0.0181 0.0091 'International Tables Vol C Tables 4.2.6.8 and 6.1.1.4'
H H 0.0000 0.0000 'International Tables Vol C Tables 4.2.6.8 and 6.1.1.4'
N N 0.0311 0.0180 'International Tables Vol C Tables 4.2.6.8 and 6.1.1.4'
F F 0.0727 0.0534 'International Tables Vol C Tables 4.2.6.8 and 6.1.1.4'
S S 0.3331 0.5567 'International Tables Vol C Tables 4.2.6.8 and 6.1.1.4'

loop_
_geom_angle_atom_site_label_1
_geom_angle_atom_site_label_2
_geom_angle_atom_site_label_3
_geom_angle
N1 C1 C7 123.2(4)
N1 C1 C3 114.6(5)
C7 C1 C3 122.0(5)
N2 C2 N3 128.6(5)
N2 C2 C8 117.7(5)
N3 C2 C8 113.7(5)
N3 C3 C4 121.2(4)
N3 C3 C1 122.7(5)
C4 C3 C1 116.1(5)
N4 C4 C5 114.2(5)
N4 C4 C3 124.8(5)
C5 C4 C3 120.9(4)
N5 C5 C4 113.8(4)
N5 C5 C6 124.4(5)
C4 C5 C6 121.8(5)
C15 C6 C7 121.5(4)
C15 C6 C5 122.7(5)
C7 C6 C5 115.7(5)
C1 C7 C6 122.8(4)
C1 C7 H7 118.6
C6 C7 H7 118.6
F2 C8 F1 107.8(5)
F2 C8 F3 106.7(6)
F1 C8 F3 106.8(6)
F2 C8 C2 111.1(6)
F1 C8 C2 111.4(6)
F3 C8 C2 112.7(5)
C14 C9 C10 122.7(5)
C14 C9 N1 119.0(5)
C10 C9 N1 118.3(5)
C9 C10 C11 117.8(6)
C9 C10 H10 121.1
C11 C10 H10 121.1
C12 C11 C10 120.5(6)
C12 C11 H11 119.7
C10 C11 H11 119.7
C13 C12 C11 119.7(5)
C13 C12 H12 120.2
C11 C12 H12 120.2
C12 C13 C14 121.0(6)
C12 C13 H13 119.5
C14 C13 H13 119.5
C9 C14 C13 118.3(5)
C9 C14 H14 120.9
C13 C14 H14 120.9
C6 C15 C16 125.2(4)
C6 C15 C17 119.9(5)
C16 C15 C17 114.7(5)
N6 C16 C15 174.0(6)
N7 C17 C15 176.9(6)
N2 N1 C1 123.0(4)
N2 N1 C9 115.0(4)
C1 N1 C9 121.7(4)
C2 N2 N1 115.9(5)
C3 N3 C2 114.8(4)
C4 N4 S1 105.9(4)
C5 N5 S1 105.7(4)
N4 S1 N5 100.4(2)

loop_
_geom_bond_atom_site_label_1
_geom_bond_atom_site_label_2
_geom_bond_distance
C1 N1 1.371(6)
C1 C7 1.379(7)
C1 C3 1.454(7)
C2 N2 1.300(7)
C2 N3 1.358(7)
C2 C8 1.494(8)
C3 N3 1.314(7)
C3 C4 1.443(7)
C4 N4 1.334(6)
C4 C5 1.408(7)
C5 N5 1.335(7)
C5 C6 1.463(6)
C6 C15 1.379(7)
C6 C7 1.420(7)
C7 H7 0.9300
C8 F2 1.328(8)
C8 F1 1.334(8)
C8 F3 1.339(7)
C9 C14 1.366(7)
C9 C10 1.378(7)
C9 N1 1.454(6)
C10 C11 1.392(7)
C10 H10 0.9300
C11 C12 1.386(9)
C11 H11 0.9300
C12 C13 1.365(9)
C12 H12 0.9300
C13 C14 1.387(8)
C13 H13 0.9300
C14 H14 0.9300
C15 C16 1.427(8)
C15 C17 1.429(7)
C16 N6 1.149(7)
C17 N7 1.144(7)
N1 N2 1.352(6)
N4 S1 1.618(5)
N5 S1 1.630(4)
